data_2015874
loop_
_publ_author_name
'Langer, Vratislav'
'Li, Shiming'
'Lundquist, Knut'

_publ_section_title
;
 Stereoisomers of 1,2-diaryl-1,3-propanediols: <i>erythro</i> forms
;
_journal_coeditor_code SK3092
_journal_issue 3
_journal_name_full 'Acta Crystallographica Section C'
_journal_page_first o163
_journal_page_last o165
_journal_paper_doi 10.1107/S0108270107001928
_journal_volume 63
_journal_year 2007
_chemical_formula_iupac 'C15 H16 O2'
_chemical_formula_moiety 'C15 H16 O2'
_chemical_formula_sum 'C15 H16 O2'
_chemical_formula_weight 228.28
_chemical_name_systematic
;
rac-erythro-1,2-diphenyl-1,3-propanediol
;
_space_group_IT_number 14
_symmetry_cell_setting monoclinic
_symmetry_space_group_name_Hall '-P 2yn'
_symmetry_space_group_name_H-M 'P 1 21/n 1'
_atom_sites_solution_hydrogens geom
_atom_sites_solution_primary direct
_atom_sites_solution_secondary difmap
_audit_creation_method SHELXL97
_cell_angle_alpha 90.00
_cell_angle_beta 104.2430(10)
_cell_angle_gamma 90.00
_cell_formula_units_Z 4
_cell_length_a 13.9047(7)
_cell_length_b 5.4818(3)
_cell_length_c 16.8837(9)
_cell_measurement_reflns_used 5826
_cell_measurement_temperature 173(2)
_cell_measurement_theta_max 30.23
_cell_measurement_theta_min 2.49
_cell_volume 1247.36(11)
_computing_cell_refinement 'SAINT (Bruker, 2003)'
_computing_data_collection 'SMART (Bruker, 2003)'
_computing_data_reduction 'SAINT and SADABS (Sheldrick, 2003)'
_computing_molecular_graphics 'DIAMOND (Brandenburg, 2006)'
_computing_publication_material SHELXTL
_computing_structure_refinement SHELXTL
_computing_structure_solution 'SHELXTL (Bruker, 2003)'
_diffrn_ambient_temperature 173(2)
_diffrn_measured_fraction_theta_full 0.999
_diffrn_measured_fraction_theta_max 0.999
_diffrn_measurement_device_type 'Siemens SMART CCD area detector'
_diffrn_measurement_method \w
_diffrn_radiation_monochromator graphite
_diffrn_radiation_source 'fine-focus sealed tube'
_diffrn_radiation_type MoK\a
_diffrn_radiation_wavelength 0.71073
_diffrn_reflns_av_R_equivalents 0.0325
_diffrn_reflns_av_sigmaI/netI 0.0251
_diffrn_reflns_limit_h_max 19
_diffrn_reflns_limit_h_min -19
_diffrn_reflns_limit_k_max 7
_diffrn_reflns_limit_k_min -7
_diffrn_reflns_limit_l_max 24
_diffrn_reflns_limit_l_min -24
_diffrn_reflns_number 19374
_diffrn_reflns_theta_full 30.55
_diffrn_reflns_theta_max 30.55
_diffrn_reflns_theta_min 2.18
_diffrn_standards_decay_% 0
_diffrn_standards_number 0
_exptl_absorpt_coefficient_mu 0.079
_exptl_absorpt_correction_T_max 0.9953
_exptl_absorpt_correction_T_min 0.8462
_exptl_absorpt_correction_type multi-scan
_exptl_absorpt_process_details 'SADABS (Sheldrick, 2003)'
_exptl_crystal_colour colourless
_exptl_crystal_density_diffrn 1.216
_exptl_crystal_density_method 'not measured'
_exptl_crystal_description needle
_exptl_crystal_F_000 488
_exptl_crystal_size_max 0.64
_exptl_crystal_size_mid 0.08
_exptl_crystal_size_min 0.06
_refine_diff_density_max 0.394
_refine_diff_density_min -0.161
_refine_ls_extinction_method none
_refine_ls_goodness_of_fit_ref 1.001
_refine_ls_hydrogen_treatment mixed
_refine_ls_matrix_type full
_refine_ls_number_parameters 172
_refine_ls_number_reflns 3816
_refine_ls_number_restraints 0
_refine_ls_restrained_S_all 1.001
_refine_ls_R_factor_all 0.0641
_refine_ls_R_factor_gt 0.0452
_refine_ls_shift/su_max 0.001
_refine_ls_shift/su_mean 0.000
_refine_ls_structure_factor_coef Fsqd
_refine_ls_weighting_details 'calc w = 1/[\s^2^(Fo^2^)+(0.0677P)^2^+0.2365P] where P=(Fo^2^+2Fc^2^)/3'
_refine_ls_weighting_scheme calc
_refine_ls_wR_factor_gt 0.1148
_refine_ls_wR_factor_ref 0.1264
_reflns_number_gt 2877
_reflns_number_total 3816
_reflns_threshold_expression I>2\s(I)
_cod_data_source_file sk3092.cif
_cod_data_source_block I
_cod_original_sg_symbol_H-M 'P 21/n'
_cod_database_code 2015874
_cod_database_fobs_code 2015874

loop_
_symmetry_equiv_pos_as_xyz
'x, y, z'
'-x+1/2, y+1/2, -z+1/2'
'-x, -y, -z'
'x-1/2, -y-1/2, z-1/2'

loop_
_atom_site_type_symbol
_atom_site_label
_atom_site_fract_x
_atom_site_fract_y
_atom_site_fract_z
_atom_site_U_iso_or_equiv
_atom_site_adp_type
_atom_site_calc_flag
_atom_site_refinement_flags
_atom_site_occupancy
O O1 0.09514(6) 0.22146(15) 0.99146(4) 0.02768(19) Uani d . 1
H H1 0.0640 0.2644 1.0260 0.041(4) Uiso calc R 1
O O2 0.01966(6) -0.36389(14) 0.90674(5) 0.02613(18) Uani d . 1
H H2 0.0540 -0.4865 0.9255 0.049(5) Uiso calc R 1
C C1 0.23566(8) 0.0369(2) 1.08856(6) 0.0240(2) Uani d . 1
C C2 0.29633(9) 0.2395(2) 1.09326(7) 0.0328(3) Uani d . 1
H H2A 0.2826 0.3581 1.0509 0.042(4) Uiso calc R 1
C C3 0.37738(10) 0.2700(3) 1.15979(9) 0.0426(3) Uani d . 1
H H3 0.4187 0.4093 1.1626 0.062(5) Uiso calc R 1
C C4 0.39794(10) 0.0994(3) 1.22151(8) 0.0442(3) Uani d . 1
H H4 0.4535 0.1209 1.2667 0.056(5) Uiso calc R 1
C C5 0.33819(11) -0.1017(3) 1.21778(8) 0.0433(3) Uani d . 1
H H5 0.3522 -0.2193 1.2604 0.066(5) Uiso calc R 1
C C6 0.25709(9) -0.1330(2) 1.15145(7) 0.0332(3) Uani d . 1
H H6 0.2159 -0.2723 1.1491 0.048(4) Uiso calc R 1
C C7 0.14662(7) -0.00193(19) 1.01723(6) 0.0228(2) Uani d . 1
H H7 0.0998 -0.1139 1.0358 0.023(3) Uiso calc R 1
C C8 0.17352(7) -0.12065(19) 0.94247(6) 0.0231(2) Uani d . 1
H H8 0.2095 -0.2757 0.9620 0.031(3) Uiso calc R 1
C C9 0.07975(8) -0.1914(2) 0.87751(6) 0.0256(2) Uani d . 1
H H9A 0.0401 -0.0427 0.8591 0.028(3) Uiso calc R 1
H H9B 0.0993 -0.2614 0.8297 0.029(3) Uiso calc R 1
C C10 0.24266(8) 0.0328(2) 0.90658(6) 0.0254(2) Uani d . 1
C C11 0.34348(9) -0.0232(3) 0.92319(8) 0.0362(3) Uani d . 1
H H11 0.3681 -0.1615 0.9558 0.043(4) Uiso calc R 1
C C12 0.40842(10) 0.1204(3) 0.89269(9) 0.0473(4) Uani d . 1
H H12 0.4769 0.0803 0.9046 0.056(5) Uiso calc R 1
C C13 0.37331(11) 0.3218(3) 0.84504(9) 0.0468(4) Uani d . 1
H H13 0.4179 0.4214 0.8248 0.060(5) Uiso calc R 1
C C14 0.27383(11) 0.3782(2) 0.82691(8) 0.0390(3) Uani d . 1
H H14 0.2496 0.5155 0.7937 0.055(5) Uiso calc R 1
C C15 0.20896(9) 0.2345(2) 0.85717(7) 0.0291(2) Uani d . 1
H H15 0.1403 0.2742 0.8440 0.036(4) Uiso calc R 1

loop_
_atom_site_aniso_label
_atom_site_aniso_U_11
_atom_site_aniso_U_22
_atom_site_aniso_U_33
_atom_site_aniso_U_12
_atom_site_aniso_U_13
_atom_site_aniso_U_23
O1 0.0285(4) 0.0305(4) 0.0266(4) 0.0101(3) 0.0116(3) 0.0053(3)
O2 0.0272(4) 0.0241(4) 0.0285(4) 0.0002(3) 0.0097(3) 0.0014(3)
C1 0.0253(5) 0.0257(5) 0.0217(4) 0.0037(4) 0.0073(4) 0.0003(4)
C2 0.0317(6) 0.0305(6) 0.0349(6) -0.0017(5) 0.0055(5) 0.0027(5)
C3 0.0316(6) 0.0444(8) 0.0488(7) -0.0058(6) 0.0043(5) -0.0090(6)
C4 0.0350(6) 0.0560(9) 0.0350(6) 0.0112(6) -0.0038(5) -0.0091(6)
C5 0.0515(8) 0.0473(8) 0.0263(6) 0.0132(6) 0.0005(5) 0.0051(5)
C6 0.0422(6) 0.0304(6) 0.0260(5) 0.0033(5) 0.0066(5) 0.0039(4)
C7 0.0237(5) 0.0229(5) 0.0226(4) 0.0014(4) 0.0073(4) 0.0035(4)
C8 0.0242(5) 0.0220(5) 0.0236(5) 0.0031(4) 0.0065(4) 0.0023(4)
C9 0.0291(5) 0.0254(5) 0.0227(5) -0.0011(4) 0.0069(4) 0.0025(4)
C10 0.0258(5) 0.0280(5) 0.0241(5) -0.0007(4) 0.0097(4) -0.0035(4)
C11 0.0275(5) 0.0448(7) 0.0368(6) 0.0018(5) 0.0088(5) -0.0038(5)
C12 0.0278(6) 0.0696(10) 0.0477(8) -0.0082(6) 0.0151(5) -0.0121(7)
C13 0.0476(8) 0.0564(9) 0.0442(7) -0.0227(7) 0.0261(6) -0.0110(7)
C14 0.0543(8) 0.0342(6) 0.0359(6) -0.0094(6) 0.0250(6) -0.0020(5)
C15 0.0343(6) 0.0281(6) 0.0293(5) 0.0004(4) 0.0162(4) -0.0008(4)

loop_
_atom_type_symbol
_atom_type_description
_atom_type_scat_dispersion_real
_atom_type_scat_dispersion_imag
_atom_type_scat_source
C C 0.0033 0.0016 'International Tables Vol C Tables 4.2.6.8 and 6.1.1.4'
H H 0.0000 0.0000 'International Tables Vol C Tables 4.2.6.8 and 6.1.1.4'
O O 0.0106 0.0060 'International Tables Vol C Tables 4.2.6.8 and 6.1.1.4'

loop_
_geom_angle_atom_site_label_1
_geom_angle_atom_site_label_2
_geom_angle_atom_site_label_3
_geom_angle
C7 O1 H1 109.5
C9 O2 H2 109.5
C6 C1 C2 118.74(11)
C6 C1 C7 119.56(10)
C2 C1 C7 121.69(10)
C3 C2 C1 120.22(12)
C3 C2 H2A 119.9
C1 C2 H2A 119.9
C4 C3 C2 120.37(13)
C4 C3 H3 119.8
C2 C3 H3 119.8
C3 C4 C5 120.01(12)
C3 C4 H4 120.0
C5 C4 H4 120.0
C4 C5 C6 119.85(12)
C4 C5 H5 120.1
C6 C5 H5 120.1
C5 C6 C1 120.81(12)
C5 C6 H6 119.6
C1 C6 H6 119.6
O1 C7 C1 111.80(8)
O1 C7 C8 108.39(8)
C1 C7 C8 113.19(8)
O1 C7 H7 107.8
C1 C7 H7 107.8
C8 C7 H7 107.8
C10 C8 C9 111.52(8)
C10 C8 C7 113.49(9)
C9 C8 C7 110.90(8)
C10 C8 H8 106.8
C9 C8 H8 106.8
C7 C8 H8 106.8
O2 C9 C8 112.79(8)
O2 C9 H9A 109.0
C8 C9 H9A 109.0
O2 C9 H9B 109.0
C8 C9 H9B 109.0
H9A C9 H9B 107.8
C11 C10 C15 117.91(11)
C11 C10 C8 120.24(10)
C15 C10 C8 121.84(9)
C12 C11 C10 120.90(13)
C12 C11 H11 119.6
C10 C11 H11 119.6
C13 C12 C11 119.99(13)
C13 C12 H12 120.0
C11 C12 H12 120.0
C12 C13 C14 120.03(12)
C12 C13 H13 120.0
C14 C13 H13 120.0
C13 C14 C15 120.00(13)
C13 C14 H14 120.0
C15 C14 H14 120.0
C14 C15 C10 121.16(11)
C14 C15 H15 119.4
C10 C15 H15 119.4

loop_
_geom_bond_atom_site_label_1
_geom_bond_atom_site_label_2
_geom_bond_distance
O1 C7 1.4312(12)
O1 H1 0.8400
O2 C9 1.4277(13)
O2 H2 0.8400
C1 C6 1.3886(15)
C1 C2 1.3851(16)
C1 C7 1.5148(14)
C2 C3 1.3917(17)
C2 H2A 0.9500
C3 C4 1.377(2)
C3 H3 0.9500
C4 C5 1.373(2)
C4 H4 0.9500
C5 C6 1.3905(17)
C5 H5 0.9500
C6 H6 0.9500
C7 C8 1.5456(14)
C7 H7 1.0000
C8 C10 1.5120(14)
C8 C9 1.5329(14)
C8 H8 1.0000
C9 H9A 0.9900
C9 H9B 0.9900
C10 C11 1.3945(16)
C10 C15 1.3950(16)
C11 C12 1.3892(19)
C11 H11 0.9500
C12 C13 1.382(2)
C12 H12 0.9500
C13 C14 1.376(2)
C13 H13 0.9500
C14 C15 1.3863(16)
C14 H14 0.9500
C15 H15 0.9500

loop_
_geom_torsion_atom_site_label_1
_geom_torsion_atom_site_label_2
_geom_torsion_atom_site_label_3
_geom_torsion_atom_site_label_4
_geom_torsion
C6 C1 C2 C3 0.33(17)
C7 C1 C2 C3 179.80(11)
C1 C2 C3 C4 -0.1(2)
C2 C3 C4 C5 -0.2(2)
C3 C4 C5 C6 0.2(2)
C4 C5 C6 C1 0.11(19)
C2 C1 C6 C5 -0.36(17)
C7 C1 C6 C5 -179.84(11)
C6 C1 C7 O1 140.20(10)
C2 C1 C7 O1 -39.27(13)
C6 C1 C7 C8 -97.06(12)
C2 C1 C7 C8 83.48(12)
O1 C7 C8 C10 62.36(11)
C1 C7 C8 C10 -62.26(11)
O1 C7 C8 C9 -64.09(11)
C1 C7 C8 C9 171.29(9)
C10 C8 C9 O2 171.76(8)
C7 C8 C9 O2 -60.71(11)
C9 C8 C10 C11 -132.16(11)
C7 C8 C10 C11 101.72(12)
C9 C8 C10 C15 48.63(13)
C7 C8 C10 C15 -77.49(12)
C15 C10 C11 C12 1.20(18)
C8 C10 C11 C12 -178.04(11)
C10 C11 C12 C13 -0.1(2)
C11 C12 C13 C14 -0.9(2)
C12 C13 C14 C15 0.7(2)
C13 C14 C15 C10 0.43(18)
C11 C10 C15 C14 -1.37(17)
C8 C10 C15 C14 177.86(10)

loop_
_cod_related_entry_id
_cod_related_entry_database
_cod_related_entry_code
1 ChemSpider 21133243
